data_4340915
loop_
_publ_author_name
'Mahmudov, Kamran T.'
'Kopylovich, Maximilian N.'
'Sabbatini, Alessandra'
'Drew, Michael G. B.'
'Martins, Lu\'isa M D R S'
'Pettinari, Claudio'
'Pombeiro, Armando J. L.'

_publ_section_title
;
 Cooperative metal-ligand assisted E/Z isomerization and cyano activation
 at Cu(II) and Co(II) complexes of arylhydrazones of active methylene
 nitriles.
;
_journal_issue 18
_journal_name_full 'Inorganic chemistry'
_journal_page_first 9946
_journal_page_last 9958
_journal_paper_doi 10.1021/ic501704g
_journal_volume 53
_journal_year 2014
_chemical_formula_sum 'C30 H30 Cu N12 O12 S2'
_chemical_formula_weight 878.32
_chemical_name_systematic
;
 ?
;
_space_group_IT_number 2
_symmetry_cell_setting triclinic
_symmetry_space_group_name_Hall '-P 1'
_symmetry_space_group_name_H-M 'P -1'
_atom_sites_solution_hydrogens geom
_atom_sites_solution_primary direct
_atom_sites_solution_secondary difmap
_audit_creation_method SHELXL-97
_cell_angle_alpha 102.238(8)
_cell_angle_beta 97.299(8)
_cell_angle_gamma 117.211(9)
_cell_formula_units_Z 1
_cell_length_a 9.2685(9)
_cell_length_b 10.0309(9)
_cell_length_c 11.6641(10)
_cell_measurement_reflns_used 6483
_cell_measurement_temperature 150(2)
_cell_measurement_theta_max 30.00
_cell_measurement_theta_min 3.14
_cell_volume 910.66(18)
_computing_cell_refinement 'Crysalis, Oxford Diffraction'
_computing_data_collection 'Crysalis, Oxford Diffraction'
_computing_data_reduction 'Crysalis, Oxford Diffraction'
_computing_molecular_graphics PLATON(Spek,2004)
_computing_publication_material 'SHELXL-97, PLATON'
_computing_structure_refinement 'SHELXL-97 (Sheldrick, 1997)'
_computing_structure_solution 'SHELXS-97 (Sheldrick, 1997)'
_diffrn_ambient_temperature 150(2)
_diffrn_measured_fraction_theta_full 0.960
_diffrn_measured_fraction_theta_max 0.960
_diffrn_measurement_device 'Oxford Diffaction X-Calibur System'
_diffrn_measurement_device_type 'CCD diffractometer'
_diffrn_measurement_method '321 frames, counting time 10 s.'
_diffrn_radiation_monochromator graphite
_diffrn_radiation_source 'fine-focus sealed tube'
_diffrn_radiation_type MoK\a
_diffrn_radiation_wavelength 0.71073
_diffrn_reflns_av_R_equivalents 0.0239
_diffrn_reflns_av_sigmaI/netI 0.0620
_diffrn_reflns_limit_h_max 11
_diffrn_reflns_limit_h_min -13
_diffrn_reflns_limit_k_max 12
_diffrn_reflns_limit_k_min -14
_diffrn_reflns_limit_l_max 16
_diffrn_reflns_limit_l_min -14
_diffrn_reflns_number 6483
_diffrn_reflns_theta_full 30.00
_diffrn_reflns_theta_max 30.00
_diffrn_reflns_theta_min 3.14
_diffrn_standards_decay_% n/a
_diffrn_standards_interval_count n/a
_diffrn_standards_interval_time n/a
_diffrn_standards_number n/a
_exptl_absorpt_coefficient_mu 0.794
_exptl_absorpt_correction_T_max 1.000
_exptl_absorpt_correction_T_min 0.913
_exptl_absorpt_correction_type empirical
_exptl_absorpt_process_details 'ABSPACK, Oxford Diffraction Ltd'
_exptl_crystal_colour green
_exptl_crystal_density_diffrn 1.602
_exptl_crystal_density_method 'not measured'
_exptl_crystal_description block
_exptl_crystal_F_000 451
_exptl_crystal_size_max 0.30
_exptl_crystal_size_mid 0.25
_exptl_crystal_size_min 0.17
_refine_diff_density_max 0.860
_refine_diff_density_min -0.791
_refine_diff_density_rms 0.080
_refine_ls_extinction_method none
_refine_ls_goodness_of_fit_ref 1.002
_refine_ls_hydrogen_treatment mixed
_refine_ls_matrix_type full
_refine_ls_number_parameters 265
_refine_ls_number_reflns 5091
_refine_ls_number_restraints 3
_refine_ls_restrained_S_all 1.002
_refine_ls_R_factor_all 0.0635
_refine_ls_R_factor_gt 0.0493
_refine_ls_shift/su_max 0.000
_refine_ls_shift/su_mean 0.000
_refine_ls_structure_factor_coef Fsqd
_refine_ls_weighting_details 'calc w=1/[\s^2^(Fo^2^)+(0.0467P)^2^+0.3253P] where P=(Fo^2^+2Fc^2^)/3'
_refine_ls_weighting_scheme calc
_refine_ls_wR_factor_gt 0.1080
_refine_ls_wR_factor_ref 0.1173
_reflns_number_gt 4080
_reflns_number_total 5091
_reflns_threshold_expression >2sigma(I)
_cod_data_source_file ic501704g_si_008.cif
_cod_data_source_block 8
_cod_depositor_comments 'Adding full bibliography for 4340912--4340921.cif.'
_cod_original_cell_volume 910.66(14)
_cod_original_sg_symbol_H-M P-1
_cod_database_code 4340915

loop_
_symmetry_equiv_pos_as_xyz
'x, y, z'
'-x, -y, -z'

loop_
_atom_site_label
_atom_site_type_symbol
_atom_site_fract_x
_atom_site_fract_y
_atom_site_fract_z
_atom_site_U_iso_or_equiv
_atom_site_adp_type
_atom_site_occupancy
_atom_site_symmetry_multiplicity
_atom_site_calc_flag
_atom_site_refinement_flags
Cu1 Cu 0.0000 0.0000 0.0000 0.01874(11) Uani 1 2 d S
S12 S -0.02318(8) 0.20942(7) -0.20498(5) 0.02432(14) Uani 1 1 d .
O11 O -0.0708(2) 0.0633(2) -0.17857(15) 0.0307(4) Uani 1 1 d .
O13 O 0.1496(3) 0.3266(3) -0.15410(19) 0.0615(8) Uani 1 1 d .
O14 O -0.1349(4) 0.2685(3) -0.17526(18) 0.0644(8) Uani 1 1 d .
C15 C -0.0602(3) 0.1613(3) -0.3650(2) 0.0220(5) Uani 1 1 d .
C16 C 0.0708(3) 0.2418(3) -0.4146(2) 0.0275(5) Uani 1 1 d .
H16 H 0.1742 0.3219 -0.3637 0.033 Uiso 1 1 calc R
C17 C 0.0481(4) 0.2034(3) -0.5393(2) 0.0322(6) Uani 1 1 d .
H17 H 0.1363 0.2566 -0.5720 0.039 Uiso 1 1 calc R
C18 C -0.1058(4) 0.0859(3) -0.6149(2) 0.0319(6) Uani 1 1 d .
H18 H -0.1208 0.0602 -0.6986 0.038 Uiso 1 1 calc R
C19 C -0.2380(4) 0.0061(3) -0.5676(2) 0.0281(5) Uani 1 1 d .
H19 H -0.3418 -0.0717 -0.6193 0.034 Uiso 1 1 calc R
C20 C -0.2156(3) 0.0420(3) -0.4423(2) 0.0217(5) Uani 1 1 d .
C23 C -0.6145(3) -0.2428(3) -0.4252(2) 0.0224(5) Uani 1 1 d .
C24 C -0.6209(3) -0.2159(3) -0.2968(2) 0.0227(5) Uani 1 1 d .
C32 C -0.1637(3) -0.3369(3) -0.1468(2) 0.0222(5) Uani 1 1 d .
H32 H -0.0605 -0.3150 -0.1623 0.027 Uiso 1 1 calc R
C33 C -0.2968(3) -0.4898(3) -0.1924(2) 0.0255(5) Uani 1 1 d .
H33 H -0.2827 -0.5702 -0.2359 0.031 Uiso 1 1 calc R
C34 C -0.4513(3) -0.5208(3) -0.1719(2) 0.0256(5) Uani 1 1 d .
H34 H -0.5433 -0.6222 -0.2033 0.031 Uiso 1 1 calc R
C35 C -0.4678(3) -0.3996(3) -0.1042(2) 0.0213(5) Uani 1 1 d .
H35 H -0.5706 -0.4179 -0.0897 0.026 Uiso 1 1 calc R
C36 C -0.3281(3) -0.2510(3) -0.05893(19) 0.0175(4) Uani 1 1 d .
C37 C -0.3216(3) -0.1108(3) 0.02251(19) 0.0172(4) Uani 1 1 d .
C231 C -0.7606(3) -0.3654(3) -0.5173(2) 0.0237(5) Uani 1 1 d .
N21 N -0.3482(3) -0.0424(2) -0.39324(17) 0.0232(4) Uani 1 1 d .
H21 H -0.3372 -0.0164 -0.3162 0.028 Uiso 1 1 calc R
N22 N -0.4883(3) -0.1610(2) -0.46718(17) 0.0237(4) Uani 1 1 d .
N25 N -0.7611(3) -0.3135(3) -0.27280(18) 0.0280(5) Uani 1 1 d .
H25A H -0.7687 -0.3019 -0.1990 0.034 Uiso 1 1 calc R
H25B H -0.8440 -0.3883 -0.3311 0.034 Uiso 1 1 calc R
N31 N -0.1789(2) -0.2196(2) -0.08114(16) 0.0177(4) Uani 1 1 d .
N38 N -0.4554(2) -0.1247(2) 0.05810(17) 0.0218(4) Uani 1 1 d .
H38A H -0.4506 -0.0452 0.1079 0.026 Uiso 1 1 calc R
H38B H -0.5478 -0.2134 0.0316 0.026 Uiso 1 1 calc R
N232 N -0.8805(3) -0.4635(3) -0.58823(19) 0.0311(5) Uani 1 1 d .
O24 O -0.4971(2) -0.1059(2) -0.21657(14) 0.0270(4) Uani 1 1 d .
O39 O -0.18411(19) 0.01666(18) 0.05906(14) 0.0204(3) Uani 1 1 d .
O1W O -0.1984(2) 0.3622(2) 0.03972(16) 0.0260(4) Uani 1 1 d D
H1 H -0.166(3) 0.339(3) -0.0219(19) 0.031 Uiso 1 1 d D
H2 H -0.164(4) 0.458(2) 0.065(2) 0.031 Uiso 1 1 d D

loop_
_atom_site_aniso_label
_atom_site_aniso_U_11
_atom_site_aniso_U_22
_atom_site_aniso_U_33
_atom_site_aniso_U_23
_atom_site_aniso_U_13
_atom_site_aniso_U_12
Cu1 0.01459(19) 0.0179(2) 0.0203(2) 0.00456(15) 0.00598(15) 0.00548(16)
S12 0.0305(3) 0.0220(3) 0.0185(3) 0.0077(2) 0.0061(2) 0.0110(3)
O11 0.0390(10) 0.0253(9) 0.0210(8) 0.0111(7) 0.0043(8) 0.0098(8)
O13 0.0408(12) 0.0569(15) 0.0334(11) 0.0201(11) -0.0029(10) -0.0177(11)
O14 0.127(2) 0.098(2) 0.0259(10) 0.0236(12) 0.0298(13) 0.098(2)
C15 0.0295(12) 0.0232(12) 0.0215(11) 0.0101(9) 0.0094(9) 0.0178(10)
C16 0.0318(13) 0.0315(14) 0.0319(13) 0.0173(11) 0.0150(11) 0.0209(12)
C17 0.0417(15) 0.0408(16) 0.0381(14) 0.0259(13) 0.0268(13) 0.0297(14)
C18 0.0544(17) 0.0392(15) 0.0240(12) 0.0167(11) 0.0208(12) 0.0351(14)
C19 0.0398(14) 0.0334(14) 0.0201(11) 0.0089(10) 0.0095(10) 0.0246(12)
C20 0.0315(12) 0.0230(11) 0.0217(11) 0.0099(9) 0.0115(10) 0.0199(10)
C23 0.0266(12) 0.0231(12) 0.0182(10) 0.0055(9) 0.0032(9) 0.0141(10)
C24 0.0283(12) 0.0233(12) 0.0201(10) 0.0069(9) 0.0052(9) 0.0159(10)
C32 0.0199(11) 0.0265(12) 0.0225(11) 0.0071(10) 0.0087(9) 0.0129(10)
C33 0.0306(13) 0.0220(12) 0.0258(12) 0.0060(10) 0.0110(10) 0.0142(11)
C34 0.0238(12) 0.0188(11) 0.0277(12) 0.0051(10) 0.0067(10) 0.0063(10)
C35 0.0158(10) 0.0215(11) 0.0242(11) 0.0062(9) 0.0062(9) 0.0075(9)
C36 0.0189(10) 0.0189(10) 0.0159(9) 0.0066(8) 0.0055(8) 0.0096(9)
C37 0.0164(10) 0.0181(10) 0.0157(9) 0.0061(8) 0.0031(8) 0.0074(8)
C231 0.0301(13) 0.0239(12) 0.0182(10) 0.0062(9) 0.0072(10) 0.0141(11)
N21 0.0281(10) 0.0249(10) 0.0158(9) 0.0050(8) 0.0058(8) 0.0131(9)
N22 0.0284(11) 0.0229(10) 0.0190(9) 0.0042(8) 0.0028(8) 0.0141(9)
N25 0.0248(10) 0.0315(12) 0.0177(9) 0.0045(9) 0.0021(8) 0.0083(9)
N31 0.0173(9) 0.0206(9) 0.0171(8) 0.0073(7) 0.0059(7) 0.0099(8)
N38 0.0178(9) 0.0190(10) 0.0244(10) 0.0021(8) 0.0073(8) 0.0073(8)
N232 0.0335(12) 0.0314(12) 0.0215(10) 0.0062(9) 0.0077(9) 0.0114(10)
O24 0.0266(9) 0.0282(9) 0.0185(8) 0.0018(7) 0.0043(7) 0.0101(8)
O39 0.0179(8) 0.0189(8) 0.0213(8) 0.0035(6) 0.0056(6) 0.0076(7)
O1W 0.0239(9) 0.0240(9) 0.0259(9) 0.0053(7) 0.0115(7) 0.0083(8)

loop_
_atom_type_symbol
_atom_type_description
_atom_type_scat_dispersion_real
_atom_type_scat_dispersion_imag
_atom_type_scat_source
C C 0.0033 0.0016 'International Tables Vol C Tables 4.2.6.8 and 6.1.1.4'
H H 0.0000 0.0000 'International Tables Vol C Tables 4.2.6.8 and 6.1.1.4'
N N 0.0061 0.0033 'International Tables Vol C Tables 4.2.6.8 and 6.1.1.4'
O O 0.0106 0.0060 'International Tables Vol C Tables 4.2.6.8 and 6.1.1.4'
Cu Cu 0.3201 1.2651 'International Tables Vol C Tables 4.2.6.8 and 6.1.1.4'
S S 0.1246 0.1234 'International Tables Vol C Tables 4.2.6.8 and 6.1.1.4'

loop_
_geom_angle_atom_site_label_1
_geom_angle_atom_site_label_2
_geom_angle_atom_site_label_3
_geom_angle
_geom_angle_site_symmetry_1
_geom_angle_site_symmetry_3
N31 Cu1 N31 180.00(17) . 2
N31 Cu1 O39 97.56(7) . 2
N31 Cu1 O39 82.44(7) 2 2
N31 Cu1 O39 82.44(7) . .
N31 Cu1 O39 97.56(7) 2 .
O39 Cu1 O39 180.00(14) 2 .
N31 Cu1 O11 88.55(7) . .
N31 Cu1 O11 91.45(7) 2 .
O39 Cu1 O11 89.09(7) 2 .
O39 Cu1 O11 90.91(7) . .
N31 Cu1 O11 91.45(7) . 2
N31 Cu1 O11 88.55(7) 2 2
O39 Cu1 O11 90.91(7) 2 2
O39 Cu1 O11 89.09(7) . 2
O11 Cu1 O11 180.00(7) . 2
O13 S12 O11 114.71(13) . .
O13 S12 O14 112.26(18) . .
O11 S12 O14 111.03(14) . .
O13 S12 C15 107.36(12) . .
O11 S12 C15 105.54(11) . .
O14 S12 C15 105.18(12) . .
S12 O11 Cu1 133.36(11) . .
C16 C15 C20 119.4(2) . .
C16 C15 S12 118.9(2) . .
C20 C15 S12 121.70(17) . .
C17 C16 C15 120.4(3) . .
C18 C17 C16 119.8(2) . .
C17 C18 C19 120.7(2) . .
C18 C19 C20 119.9(3) . .
C19 C20 C15 119.7(2) . .
C19 C20 N21 120.3(2) . .
C15 C20 N21 120.0(2) . .
N22 C23 C231 114.1(2) . .
N22 C23 C24 126.8(2) . .
C231 C23 C24 119.0(2) . .
O24 C24 N25 122.9(2) . .
O24 C24 C23 119.5(2) . .
N25 C24 C23 117.5(2) . .
N31 C32 C33 122.0(2) . .
C34 C33 C32 118.7(2) . .
C33 C34 C35 119.5(2) . .
C36 C35 C34 118.5(2) . .
N31 C36 C35 122.3(2) . .
N31 C36 C37 112.56(19) . .
C35 C36 C37 125.1(2) . .
O39 C37 N38 122.0(2) . .
O39 C37 C36 118.08(19) . .
N38 C37 C36 119.82(19) . .
N232 C231 C23 177.7(3) . .
N22 N21 C20 118.77(19) . .
N21 N22 C23 120.7(2) . .
C32 N31 C36 119.1(2) . .
C32 N31 Cu1 127.27(16) . .
C36 N31 Cu1 113.53(15) . .
C37 O39 Cu1 113.38(14) . .

loop_
_geom_bond_atom_site_label_1
_geom_bond_atom_site_label_2
_geom_bond_distance
_geom_bond_site_symmetry_2
Cu1 N31 1.9683(19) .
Cu1 N31 1.9683(19) 2
Cu1 O39 1.9812(16) 2
Cu1 O39 1.9812(16) .
Cu1 O11 2.4013(16) .
Cu1 O11 2.4013(16) 2
S12 O13 1.428(2) .
S12 O11 1.4397(17) .
S12 O14 1.452(2) .
S12 C15 1.771(2) .
C15 C16 1.393(3) .
C15 C20 1.399(3) .
C16 C17 1.385(4) .
C17 C18 1.380(4) .
C18 C19 1.382(4) .
C19 C20 1.393(3) .
C20 N21 1.410(3) .
C23 N22 1.311(3) .
C23 C231 1.431(3) .
C23 C24 1.479(3) .
C24 O24 1.241(3) .
C24 N25 1.331(3) .
C32 N31 1.337(3) .
C32 C33 1.384(3) .
C33 C34 1.385(3) .
C34 C35 1.385(3) .
C35 C36 1.380(3) .
C36 N31 1.344(3) .
C36 C37 1.492(3) .
C37 O39 1.257(3) .
C37 N38 1.314(3) .
C231 N232 1.144(3) .
N21 N22 1.309(3) .

loop_
_geom_hbond_atom_site_label_D
_geom_hbond_atom_site_label_H
_geom_hbond_atom_site_label_A
_geom_hbond_distance_DH
_geom_hbond_distance_HA
_geom_hbond_distance_DA
_geom_hbond_angle_DHA
_geom_hbond_site_symmetry_A
N21 H21 O24 0.86 2.00 2.652(2) 131.4 .
N25 H25A O1W 0.86 2.09 2.903(3) 157.6 2_455
N25 H25B N232 0.86 2.22 2.994(3) 149.3 2_344
N38 H38A O24 0.86 2.04 2.878(3) 165.5 2_455
N38 H38B O1W 0.86 2.05 2.863(3) 156.6 2_455
O1W H1 O14 0.845(16) 1.886(16) 2.720(3) 169(3) .
O1W H2 O13 0.830(16) 2.122(17) 2.918(3) 161(3) 2_565
